data_7029310
loop_
_publ_author_name
'Nie, Yong'
'Wang, Yafeng'
'Miao, Jinling'
'Bian, Deqian'
'Zhang, Zhenwei'
'Cui, Yu'
'Sun, Guoxin'

_publ_section_title
;
 Syntheses and structural characterization of o-carboranylamides with
 direct cage-amide bond.
;
_journal_issue 13
_journal_name_full 'Dalton transactions (Cambridge, England : 2003)'
_journal_page_first 5083
_journal_page_last 5094
_journal_paper_doi 10.1039/c3dt52785a
_journal_volume 43
_journal_year 2014
_chemical_formula_moiety 'C9 H16 B10 I N O'
_chemical_formula_sum 'C9 H16 B10 I N O'
_chemical_formula_weight 389.23
_chemical_name_systematic
;
 ? 
;
_space_group_crystal_system monoclinic
_space_group_IT_number 14
_space_group_name_Hall '-P 2yn'
_space_group_name_H-M_alt 'P 1 21/n 1'
_symmetry_space_group_name_Hall '-P 2yn'
_symmetry_space_group_name_H-M 'P 1 21/n 1'
_atom_sites_solution_hydrogens geom
_atom_sites_solution_primary direct
_atom_sites_solution_secondary difmap
_audit_creation_date 2013-08-24
_audit_creation_method
;
  Olex2 1.2
  (compiled Apr 23 2013 17:54:37, GUI svn.r4466)
;
_cell_angle_alpha 90.00
_cell_angle_beta 109.334(4)
_cell_angle_gamma 90.00
_cell_formula_units_Z 4
_cell_length_a 7.2249(2)
_cell_length_b 22.8107(10)
_cell_length_c 10.5504(4)
_cell_measurement_reflns_used 5548
_cell_measurement_temperature 293(2)
_cell_measurement_theta_max 28.1990
_cell_measurement_theta_min 3.4690
_cell_volume 1640.70(11)
_computing_cell_refinement
;
CrysAlisPro, Agilent Technologies,
Version 1.171.36.28 (release 01-02-2013 CrysAlis171 .NET)
(compiled Feb  1 2013,16:14:44)
;
_computing_data_collection
;
CrysAlisPro, Agilent Technologies,
Version 1.171.36.28 (release 01-02-2013 CrysAlis171 .NET)
(compiled Feb  1 2013,16:14:44)
;
_computing_data_reduction
;
CrysAlisPro, Agilent Technologies,
Version 1.171.36.28 (release 01-02-2013 CrysAlis171 .NET)
(compiled Feb  1 2013,16:14:44)
;
_computing_molecular_graphics
;
O. V. Dolomanov, L. J. Bourhis, R. J. Gildea, J. A. K. Howard and H. Puschmann,
OLEX2: a complete structure solution, refinement and analysis program.
J. Appl. Cryst. (2009). 42, 339-341.
;
_computing_publication_material
;
O. V. Dolomanov, L. J. Bourhis, R. J. Gildea, J. A. K. Howard and H. Puschmann,
OLEX2: a complete structure solution, refinement and analysis program.
J. Appl. Cryst. (2009). 42, 339-341.
;
_computing_structure_refinement
;
SHELXL, G.M. Sheldrick, Acta Cryst.
(2008). A64, 112-122
;
_computing_structure_solution
;
SHELXS, G.M. Sheldrick, Acta Cryst.
(2008). A64, 112-122
;
_diffrn_ambient_temperature 293.15
_diffrn_detector_area_resol_mean 16.0355
_diffrn_measured_fraction_theta_full 0.9977
_diffrn_measured_fraction_theta_max 0.9254
_diffrn_measurement_details
;
  1 omega  -23.00   86.00   1.0000    7.5500
omega____ theta____ kappa____ phi______ frames
    -       17.7426   19.0000   90.0000 109

  2 omega    9.00   47.00   1.0000    7.5500
omega____ theta____ kappa____ phi______ frames
    -      -18.8363   57.0000 -180.0000 38

  3 omega   32.00   57.00   1.0000    7.5500
omega____ theta____ kappa____ phi______ frames
    -       17.7426 -178.0000  120.0000 25

  4 omega  -50.00  -22.00   1.0000    7.5500
omega____ theta____ kappa____ phi______ frames
    -       17.5863  -57.0000  -30.0000 28

  5 omega   36.00   91.00   1.0000    7.5500
omega____ theta____ kappa____ phi______ frames
    -       17.5863  178.0000    0.0000 55

  6 omega    9.00   39.00   1.0000    7.5500
omega____ theta____ kappa____ phi______ frames
    -       17.5863  -57.0000   30.0000 30

  7 omega   15.00   79.00   1.0000    7.5500
omega____ theta____ kappa____ phi______ frames
    -       17.5863   37.0000  150.0000 64

  8 omega   47.00   87.00   1.0000    7.5500
omega____ theta____ kappa____ phi______ frames
    -       17.5863  178.0000 -120.0000 40

  9 omega  -21.00   19.00   1.0000    7.5500
omega____ theta____ kappa____ phi______ frames
    -      -18.6801  -99.0000  -30.0000 40

 10 omega  -36.00   -4.00   1.0000    7.5500
omega____ theta____ kappa____ phi______ frames
    -      -18.6801  -57.0000  -90.0000 32

 11 omega  -11.00   16.00   1.0000    7.5500
omega____ theta____ kappa____ phi______ frames
    -      -18.6801  -99.0000 -150.0000 27

 12 omega  -25.00    6.00   1.0000    7.5500
omega____ theta____ kappa____ phi______ frames
    -      -18.6801  -99.0000 -180.0000 31

 13 omega  -51.00   39.00   1.0000    7.5500
omega____ theta____ kappa____ phi______ frames
    -       17.5863  -57.0000    0.0000 90

 14 omega  -87.00  -42.00   1.0000    7.5500
omega____ theta____ kappa____ phi______ frames
    -      -18.6801  -57.0000 -120.0000 45
;
_diffrn_measurement_device_type 'Xcalibur, Eos, Gemini'
_diffrn_measurement_method '\w scans'
_diffrn_orient_matrix_UB_11 -0.0946145000
_diffrn_orient_matrix_UB_12 0.0061049000
_diffrn_orient_matrix_UB_13 -0.0460460000
_diffrn_orient_matrix_UB_21 -0.0038887000
_diffrn_orient_matrix_UB_22 0.0260806000
_diffrn_orient_matrix_UB_23 0.0356848000
_diffrn_orient_matrix_UB_31 0.0430491000
_diffrn_orient_matrix_UB_32 0.0158024000
_diffrn_orient_matrix_UB_33 -0.0410126000
_diffrn_radiation_monochromator graphite
_diffrn_radiation_type 'Mo K\a'
_diffrn_radiation_wavelength 0.7107
_diffrn_reflns_av_R_equivalents 0.0394
_diffrn_reflns_av_unetI/netI 0.0247
_diffrn_reflns_limit_h_max 9
_diffrn_reflns_limit_h_min -9
_diffrn_reflns_limit_k_max 28
_diffrn_reflns_limit_k_min -28
_diffrn_reflns_limit_l_max 13
_diffrn_reflns_limit_l_min -13
_diffrn_reflns_number 19725
_diffrn_reflns_theta_full 26.37
_diffrn_reflns_theta_max 26.37
_diffrn_reflns_theta_min 3.14
_diffrn_source 'Enhance (Mo) X-ray Source'
_exptl_absorpt_coefficient_mu 1.941
_exptl_absorpt_correction_T_max 1.00000
_exptl_absorpt_correction_T_min 0.57605
_exptl_absorpt_correction_type multi-scan
_exptl_absorpt_process_details
;
CrysAlisPro, Agilent Technologies,
Version 1.171.36.28 (release 01-02-2013 CrysAlis171 .NET)
(compiled Feb  1 2013,16:14:44)
Empirical absorption correction using spherical harmonics,
 implemented in SCALE3 ABSPACK scaling algorithm.
;
_exptl_crystal_colour colorless
_exptl_crystal_density_diffrn 1.576
_exptl_crystal_density_method 'not measured'
_exptl_crystal_F_000 752
_exptl_crystal_size_max 0.41
_exptl_crystal_size_mid 0.36
_exptl_crystal_size_min 0.15
_refine_diff_density_max 0.529
_refine_diff_density_min -0.880
_refine_diff_density_rms 0.068
_refine_ls_extinction_method none
_refine_ls_goodness_of_fit_ref 1.044
_refine_ls_hydrogen_treatment mixed
_refine_ls_matrix_type full
_refine_ls_number_parameters 199
_refine_ls_number_reflns 3340
_refine_ls_number_restraints 0
_refine_ls_restrained_S_all 1.044
_refine_ls_R_factor_all 0.0456
_refine_ls_R_factor_gt 0.0340
_refine_ls_shift/su_max 0.001
_refine_ls_shift/su_mean 0.000
_refine_ls_structure_factor_coef Fsqd
_refine_ls_weighting_details 'calc w=1/[\s^2^(Fo^2^)+(0.0310P)^2^+1.6385P] where P=(Fo^2^+2Fc^2^)/3'
_refine_ls_weighting_scheme calc
_refine_ls_wR_factor_gt 0.0744
_refine_ls_wR_factor_ref 0.0806
_reflns_number_gt 2721
_reflns_number_total 3340
_reflns_threshold_expression >2sigma(I)
_cod_data_source_file c3dt52785a.txt
_cod_data_source_block 130823_ny_wyf_65a
_cod_original_cell_volume 1640.71(11)
_cod_database_code 7029310
_chemical_oxdiff_formula 'C H N O B I'
_reflns_odcompleteness_completeness 99.77
_reflns_odcompleteness_iscentric 1
_reflns_odcompleteness_theta 26.32
_olex2_refinement_description
;
1. Fixed Uiso
 At 1.2 times of:
  All B(H) groups, All C(H) groups, All N(H) groups
2.a Aromatic/amide H refined with riding coordinates:
 N1(H1), C8(H8), C5(H5), C6(H6), C9(H9)
2.b Boron cage BH refined with riding coordinates:
 C1(H1A), B11(H11), B6(H6A), B12(H12), B7(H7), B5(H5A), B10(H10), B3(H3),
 B9(H9A), B4(H4), B8(H8A)
;

loop_
_space_group_symop_id
_space_group_symop_operation_xyz
1 'x, y, z'
2 '-x+1/2, y+1/2, -z+1/2'
3 '-x, -y, -z'
4 'x-1/2, -y-1/2, z-1/2'

loop_
_atom_site_label
_atom_site_type_symbol
_atom_site_fract_x
_atom_site_fract_y
_atom_site_fract_z
_atom_site_U_iso_or_equiv
_atom_site_adp_type
_atom_site_occupancy
_atom_site_symmetry_multiplicity
_atom_site_calc_flag
_atom_site_refinement_flags
I1 I 1.17755(3) 0.570780(12) 0.41617(2) 0.06076(11) Uani 1 1 d .
N1 N 0.3058(3) 0.62851(11) 0.0839(2) 0.0400(6) Uani 1 1 d .
H1 H 0.2700 0.6640 0.0904 0.048 Uiso 1 1 calc R
C3 C 0.1742(4) 0.59437(14) -0.0038(3) 0.0405(7) Uani 1 1 d .
O1 O 0.1897(4) 0.54212(11) -0.0161(3) 0.0815(10) Uani 1 1 d .
C4 C 0.4972(4) 0.61318(13) 0.1674(3) 0.0352(6) Uani 1 1 d .
C2 C -0.0050(4) 0.62646(12) -0.0946(3) 0.0321(6) Uani 1 1 d .
C7 C 0.8808(4) 0.58910(14) 0.3167(3) 0.0382(7) Uani 1 1 d .
C8 C 0.7511(5) 0.54381(14) 0.2677(3) 0.0431(7) Uani 1 1 d .
H8 H 0.7931 0.5052 0.2848 0.052 Uiso 1 1 calc R
C5 C 0.6265(5) 0.65822(14) 0.2206(3) 0.0445(8) Uani 1 1 d .
H5 H 0.5837 0.6969 0.2058 0.053 Uiso 1 1 calc R
C6 C 0.8190(5) 0.64648(15) 0.2958(3) 0.0459(8) Uani 1 1 d .
H6 H 0.9060 0.6770 0.3318 0.055 Uiso 1 1 calc R
C1 C -0.1676(5) 0.58392(13) -0.1963(3) 0.0449(8) Uani 1 1 d .
H1A H -0.1444 0.5362 -0.1950 0.054 Uiso 1 1 calc R
C9 C 0.5586(5) 0.55575(14) 0.1930(3) 0.0451(8) Uani 1 1 d .
H9 H 0.4705 0.5252 0.1599 0.054 Uiso 1 1 calc R
B11 B -0.1121(5) 0.68470(15) -0.0466(4) 0.0400(8) Uani 1 1 d .
H11 H -0.0548 0.7065 0.0516 0.048 Uiso 1 1 calc R
B6 B -0.2189(5) 0.61379(16) -0.0634(4) 0.0423(8) Uani 1 1 d .
H6A H -0.2311 0.5890 0.0229 0.051 Uiso 1 1 calc R
B12 B -0.2278(5) 0.72350(16) -0.1971(4) 0.0457(9) Uani 1 1 d .
H12 H -0.2487 0.7713 -0.1980 0.055 Uiso 1 1 calc R
B7 B 0.0053(5) 0.69220(15) -0.1684(4) 0.0429(8) Uani 1 1 d .
H7 H 0.1387 0.7189 -0.1487 0.052 Uiso 1 1 calc R
B5 B -0.3973(5) 0.60941(17) -0.2237(5) 0.0537(11) Uani 1 1 d .
H5A H -0.5278 0.5816 -0.2416 0.064 Uiso 1 1 calc R
B10 B -0.3659(6) 0.67547(18) -0.1313(4) 0.0488(9) Uani 1 1 d .
H10 H -0.4763 0.6918 -0.0889 0.059 Uiso 1 1 calc R
B3 B -0.0264(6) 0.62613(19) -0.2623(4) 0.0499(9) Uani 1 1 d .
H3 H 0.0847 0.6093 -0.3034 0.060 Uiso 1 1 calc R
B9 B -0.4059(6) 0.67704(17) -0.3066(4) 0.0511(10) Uani 1 1 d .
H9A H -0.5427 0.6942 -0.3786 0.061 Uiso 1 1 calc R
B4 B -0.2813(7) 0.61687(19) -0.3465(4) 0.0575(11) Uani 1 1 d .
H4 H -0.3365 0.5941 -0.4438 0.069 Uiso 1 1 calc R
B8 B -0.1744(6) 0.68747(19) -0.3286(4) 0.0533(10) Uani 1 1 d .
H8A H -0.1598 0.7116 -0.4150 0.064 Uiso 1 1 calc R

loop_
_atom_site_aniso_label
_atom_site_aniso_U_11
_atom_site_aniso_U_22
_atom_site_aniso_U_33
_atom_site_aniso_U_23
_atom_site_aniso_U_13
_atom_site_aniso_U_12
I1 0.03548(14) 0.0797(2) 0.05506(17) 0.00151(13) -0.00123(10) 0.01044(11)
N1 0.0338(13) 0.0309(13) 0.0487(15) -0.0015(11) 0.0047(11) 0.0065(10)
C3 0.0329(15) 0.0328(16) 0.0513(19) 0.0012(14) 0.0077(14) 0.0030(13)
O1 0.0594(17) 0.0368(14) 0.110(2) -0.0114(15) -0.0240(15) 0.0140(12)
C4 0.0305(14) 0.0363(15) 0.0350(15) 0.0025(13) 0.0060(12) 0.0056(12)
C2 0.0287(14) 0.0267(14) 0.0382(15) 0.0001(12) 0.0073(12) 0.0004(11)
C7 0.0313(15) 0.0497(18) 0.0302(15) 0.0027(13) 0.0056(12) 0.0060(13)
C8 0.0401(16) 0.0347(16) 0.0496(19) 0.0108(14) 0.0080(14) 0.0059(14)
C5 0.0438(18) 0.0340(16) 0.0473(18) -0.0081(14) 0.0039(14) 0.0060(14)
C6 0.0387(17) 0.0442(18) 0.0461(18) -0.0127(15) 0.0022(14) -0.0028(14)
C1 0.0413(18) 0.0314(16) 0.0512(19) -0.0037(14) 0.0007(15) -0.0024(13)
C9 0.0354(16) 0.0382(17) 0.055(2) 0.0089(15) 0.0058(15) -0.0012(13)
B11 0.0352(18) 0.0329(17) 0.047(2) -0.0046(15) 0.0065(15) 0.0072(14)
B6 0.0336(18) 0.042(2) 0.052(2) 0.0120(17) 0.0152(16) 0.0003(15)
B12 0.0383(18) 0.0310(18) 0.058(2) 0.0081(17) 0.0029(17) 0.0021(15)
B7 0.0358(18) 0.0342(18) 0.054(2) 0.0105(16) 0.0089(16) -0.0024(15)
B5 0.0318(18) 0.040(2) 0.074(3) 0.0116(19) -0.0035(18) -0.0055(16)
B10 0.0344(19) 0.049(2) 0.063(2) 0.0125(19) 0.0164(17) 0.0094(16)
B3 0.055(2) 0.056(2) 0.040(2) -0.0015(18) 0.0183(18) 0.0048(19)
B9 0.038(2) 0.039(2) 0.061(2) 0.0083(18) -0.0049(17) 0.0002(16)
B4 0.063(3) 0.048(2) 0.044(2) -0.0041(19) -0.0065(19) -0.001(2)
B8 0.057(2) 0.054(2) 0.044(2) 0.0140(19) 0.0098(18) -0.001(2)

loop_
_atom_type_symbol
_atom_type_description
_atom_type_scat_dispersion_real
_atom_type_scat_dispersion_imag
_atom_type_scat_source
C C 0.0033 0.0016 'International Tables Vol C Tables 4.2.6.8 and 6.1.1.4'
H H 0.0000 0.0000 'International Tables Vol C Tables 4.2.6.8 and 6.1.1.4'
B B 0.0013 0.0007 'International Tables Vol C Tables 4.2.6.8 and 6.1.1.4'
I I -0.4742 1.8119 'International Tables Vol C Tables 4.2.6.8 and 6.1.1.4'
N N 0.0061 0.0033 'International Tables Vol C Tables 4.2.6.8 and 6.1.1.4'
O O 0.0106 0.0060 'International Tables Vol C Tables 4.2.6.8 and 6.1.1.4'

loop_
_geom_angle_atom_site_label_1
_geom_angle_atom_site_label_2
_geom_angle_atom_site_label_3
_geom_angle
C3 N1 H1 116.1
C3 N1 C4 127.7(3)
C4 N1 H1 116.1
N1 C3 C2 114.7(3)
O1 C3 N1 125.4(3)
O1 C3 C2 119.8(3)
C5 C4 N1 117.4(3)
C5 C4 C9 119.9(3)
C9 C4 N1 122.7(3)
C3 C2 C1 114.1(2)
C3 C2 B11 124.5(2)
C3 C2 B6 115.7(2)
C3 C2 B7 123.7(2)
C3 C2 B3 114.4(2)
C1 C2 B11 111.3(2)
C1 C2 B6 61.5(2)
C1 C2 B7 110.8(2)
C1 C2 B3 61.3(2)
B11 C2 B6 62.9(2)
B11 C2 B7 62.6(2)
B11 C2 B3 114.5(2)
B6 C2 B3 114.7(2)
B7 C2 B6 114.6(2)
B7 C2 B3 62.4(2)
C8 C7 I1 119.7(2)
C8 C7 C6 120.6(3)
C6 C7 I1 119.6(2)
C7 C8 H8 120.0
C7 C8 C9 119.9(3)
C9 C8 H8 120.0
C4 C5 H5 119.7
C4 C5 C6 120.5(3)
C6 C5 H5 119.7
C7 C6 C5 119.2(3)
C7 C6 H6 120.4
C5 C6 H6 120.4
C2 C1 H1A 120.6
C2 C1 B6 61.63(19)
C2 C1 B5 111.2(3)
C2 C1 B3 62.2(2)
C2 C1 B4 111.9(2)
B6 C1 H1A 117.3
B6 C1 B3 115.5(2)
B5 C1 H1A 118.7
B5 C1 B6 62.3(2)
B5 C1 B3 114.9(3)
B5 C1 B4 62.9(3)
B3 C1 H1A 116.9
B4 C1 H1A 118.2
B4 C1 B6 114.9(3)
B4 C1 B3 62.6(2)
C4 C9 H9 120.1
C8 C9 C4 119.8(3)
C8 C9 H9 120.1
C2 B11 H11 124.7
C2 B11 B6 58.87(18)
C2 B11 B12 104.5(3)
C2 B11 B7 58.86(19)
C2 B11 B10 104.8(3)
B6 B11 H11 121.5
B12 B11 H11 122.6
B12 B11 B6 107.8(3)
B7 B11 H11 121.3
B7 B11 B6 108.3(3)
B7 B11 B12 59.8(2)
B7 B11 B10 108.2(3)
B10 B11 H11 122.3
B10 B11 B6 59.8(2)
B10 B11 B12 60.1(2)
C2 B6 B11 58.25(18)
C2 B6 H6A 124.9
C2 B6 B5 104.3(3)
C2 B6 B10 104.4(2)
C1 B6 C2 56.82(18)
C1 B6 B11 103.9(2)
C1 B6 H6A 125.0
C1 B6 B5 58.4(2)
C1 B6 B10 104.5(3)
B11 B6 H6A 122.5
B5 B6 B11 107.7(3)
B5 B6 H6A 122.2
B5 B6 B10 60.2(2)
B10 B6 B11 59.9(2)
B10 B6 H6A 122.9
B11 B12 H12 121.8
B11 B12 B10 59.9(2)
B11 B12 B9 108.2(3)
B7 B12 B11 60.1(2)
B7 B12 H12 121.6
B7 B12 B10 108.2(2)
B7 B12 B9 108.5(3)
B7 B12 B8 60.0(2)
B10 B12 H12 121.5
B9 B12 H12 121.3
B9 B12 B10 60.2(2)
B8 B12 B11 108.2(3)
B8 B12 H12 121.4
B8 B12 B10 108.6(3)
B8 B12 B9 60.5(2)
C2 B7 B11 58.52(19)
C2 B7 B12 104.6(2)
C2 B7 H7 124.7
C2 B7 B3 59.4(2)
C2 B7 B8 104.8(3)
B11 B7 H7 121.2
B11 B7 B3 108.6(3)
B12 B7 B11 60.2(2)
B12 B7 H7 122.4
B12 B7 B3 108.0(3)
B12 B7 B8 60.0(2)
B3 B7 H7 121.2
B8 B7 B11 108.3(3)
B8 B7 H7 122.5
B8 B7 B3 59.6(2)
C1 B5 B6 59.3(2)
C1 B5 H5A 124.6
C1 B5 B10 105.0(3)
C1 B5 B9 104.9(3)
C1 B5 B4 58.8(2)
B6 B5 H5A 120.8
B6 B5 B10 60.1(2)
B6 B5 B9 108.8(3)
B6 B5 B4 109.0(3)
B10 B5 H5A 122.2
B10 B5 B4 108.5(3)
B9 B5 H5A 122.1
B9 B5 B10 60.4(2)
B9 B5 B4 60.0(2)
B4 B5 H5A 121.1
B11 B10 B12 60.0(2)
B11 B10 B5 107.6(3)
B11 B10 H10 121.7
B11 B10 B9 107.9(3)
B6 B10 B11 60.4(2)
B6 B10 B12 108.1(3)
B6 B10 B5 59.7(2)
B6 B10 H10 121.6
B6 B10 B9 107.9(3)
B12 B10 H10 121.9
B12 B10 B9 59.8(2)
B5 B10 B12 107.3(3)
B5 B10 H10 122.3
B5 B10 B9 59.7(2)
B9 B10 H10 121.8
C2 B3 B7 58.17(19)
C2 B3 H3 125.2
C2 B3 B4 103.9(3)
C2 B3 B8 103.9(3)
C1 B3 C2 56.45(19)
C1 B3 B7 103.6(3)
C1 B3 H3 125.2
C1 B3 B4 58.4(2)
C1 B3 B8 104.1(3)
B7 B3 H3 122.6
B4 B3 B7 107.5(3)
B4 B3 H3 122.3
B8 B3 B7 59.7(2)
B8 B3 H3 123.2
B8 B3 B4 60.1(2)
B12 B9 B10 60.0(2)
B12 B9 H9A 122.1
B12 B9 B8 59.5(2)
B5 B9 B12 107.5(3)
B5 B9 B10 59.9(2)
B5 B9 H9A 121.9
B5 B9 B4 60.1(3)
B5 B9 B8 107.5(3)
B10 B9 H9A 121.7
B10 B9 B8 107.6(3)
B4 B9 B12 107.7(3)
B4 B9 B10 108.2(3)
B4 B9 H9A 121.6
B4 B9 B8 59.9(2)
B8 B9 H9A 122.1
C1 B4 B5 58.3(2)
C1 B4 B3 58.9(2)
C1 B4 B9 104.4(3)
C1 B4 H4 125.1
C1 B4 B8 104.1(3)
B5 B4 B3 108.0(3)
B5 B4 H4 121.7
B5 B4 B8 107.8(3)
B3 B4 H4 121.3
B9 B4 B5 59.9(2)
B9 B4 B3 108.3(3)
B9 B4 H4 122.2
B9 B4 B8 60.4(2)
B8 B4 B3 59.6(2)
B8 B4 H4 122.6
B12 B8 B9 60.0(2)
B12 B8 B4 107.9(3)
B12 B8 H8A 121.6
B7 B8 B12 60.0(2)
B7 B8 B9 108.0(3)
B7 B8 B4 108.4(3)
B7 B8 H8A 121.5
B3 B8 B12 108.7(3)
B3 B8 B7 60.6(2)
B3 B8 B9 108.4(3)
B3 B8 B4 60.3(2)
B3 B8 H8A 121.0
B9 B8 H8A 121.8
B4 B8 B9 59.7(2)
B4 B8 H8A 121.7

loop_
_geom_bond_atom_site_label_1
_geom_bond_atom_site_label_2
_geom_bond_distance
I1 C7 2.094(3)
N1 H1 0.8600
N1 C3 1.336(4)
N1 C4 1.416(3)
C3 O1 1.208(4)
C3 C2 1.519(4)
C4 C5 1.377(4)
C4 C9 1.381(4)
C2 C1 1.624(4)
C2 B11 1.696(4)
C2 B6 1.708(4)
C2 B7 1.703(4)
C2 B3 1.725(5)
C7 C8 1.376(5)
C7 C6 1.377(5)
C8 H8 0.9300
C8 C9 1.380(4)
C5 H5 0.9300
C5 C6 1.380(4)
C6 H6 0.9300
C1 H1A 1.1000
C1 B6 1.706(5)
C1 B5 1.690(5)
C1 B3 1.710(5)
C1 B4 1.700(5)
C9 H9 0.9300
B11 H11 1.1000
B11 B6 1.776(5)
B11 B12 1.768(5)
B11 B7 1.766(5)
B11 B10 1.767(5)
B6 H6A 1.1000
B6 B5 1.758(6)
B6 B10 1.766(5)
B12 H12 1.1000
B12 B7 1.761(5)
B12 B10 1.771(5)
B12 B9 1.769(5)
B12 B8 1.761(6)
B7 H7 1.1000
B7 B3 1.776(6)
B7 B8 1.761(6)
B5 H5A 1.1000
B5 B10 1.768(6)
B5 B9 1.764(5)
B5 B4 1.769(7)
B10 H10 1.1000
B10 B9 1.776(6)
B3 H3 1.1000
B3 B4 1.773(6)
B3 B8 1.759(6)
B9 H9A 1.1000
B9 B4 1.767(6)
B9 B8 1.778(6)
B4 H4 1.1000
B4 B8 1.769(6)
B8 H8A 1.1000

loop_
_geom_torsion_atom_site_label_1
_geom_torsion_atom_site_label_2
_geom_torsion_atom_site_label_3
_geom_torsion_atom_site_label_4
_geom_torsion
I1 C7 C8 C9 -174.9(2)
I1 C7 C6 C5 174.7(2)
N1 C3 C2 C1 -177.6(3)
N1 C3 C2 B11 -35.4(4)
N1 C3 C2 B6 -109.0(3)
N1 C3 C2 B7 42.4(4)
N1 C3 C2 B3 114.4(3)
N1 C4 C5 C6 -175.8(3)
N1 C4 C9 C8 175.5(3)
C3 N1 C4 C5 161.8(3)
C3 N1 C4 C9 -16.1(5)
C3 C2 C1 B6 107.3(3)
C3 C2 C1 B5 146.4(3)
C3 C2 C1 B3 -105.7(3)
C3 C2 C1 B4 -145.3(3)
C3 C2 B11 B6 -103.8(3)
C3 C2 B11 B12 153.9(3)
C3 C2 B11 B7 113.8(3)
C3 C2 B11 B10 -143.7(3)
C3 C2 B6 C1 -104.7(3)
C3 C2 B6 B11 117.4(3)
C3 C2 B6 B5 -140.4(3)
C3 C2 B6 B10 157.2(3)
C3 C2 B7 B11 -114.9(3)
C3 C2 B7 B12 -155.3(3)
C3 C2 B7 B3 102.2(3)
C3 C2 B7 B8 142.5(3)
C3 C2 B3 C1 105.2(3)
C3 C2 B3 B7 -116.8(3)
C3 C2 B3 B4 140.9(3)
C3 C2 B3 B8 -156.9(3)
O1 C3 C2 C1 3.5(4)
O1 C3 C2 B11 145.7(3)
O1 C3 C2 B6 72.1(4)
O1 C3 C2 B7 -136.5(4)
O1 C3 C2 B3 -64.5(4)
C4 N1 C3 O1 8.5(6)
C4 N1 C3 C2 -170.4(3)
C4 C5 C6 C7 0.2(5)
C2 C1 B6 B11 36.0(2)
C2 C1 B6 B5 138.4(3)
C2 C1 B6 B10 97.9(3)
C2 C1 B5 B6 -38.8(2)
C2 C1 B5 B10 1.7(4)
C2 C1 B5 B9 64.5(4)
C2 C1 B5 B4 104.5(3)
C2 C1 B3 B7 -35.8(2)
C2 C1 B3 B4 -138.3(3)
C2 C1 B3 B8 -97.5(3)
C2 C1 B4 B5 -103.4(3)
C2 C1 B4 B3 39.4(3)
C2 C1 B4 B9 -63.6(4)
C2 C1 B4 B8 -1.1(4)
C2 B11 B6 C1 -35.3(2)
C2 B11 B6 B5 -96.1(3)
C2 B11 B6 B10 -134.2(3)
C2 B11 B12 B7 -39.7(2)
C2 B11 B12 B10 98.9(3)
C2 B11 B12 B9 61.6(3)
C2 B11 B12 B8 -2.5(3)
C2 B11 B7 B12 133.7(3)
C2 B11 B7 B3 33.3(2)
C2 B11 B7 B8 96.5(3)
C2 B11 B10 B6 39.4(2)
C2 B11 B10 B12 -98.5(3)
C2 B11 B10 B5 1.7(3)
C2 B11 B10 B9 -61.4(3)
C2 B6 B5 C1 35.0(2)
C2 B6 B5 B10 -98.6(3)
C2 B6 B5 B9 -61.5(3)
C2 B6 B5 B4 2.3(3)
C2 B6 B10 B11 -39.0(2)
C2 B6 B10 B12 -1.4(4)
C2 B6 B10 B5 98.4(3)
C2 B6 B10 B9 61.8(3)
C2 B7 B3 C1 35.0(2)
C2 B7 B3 B4 95.8(3)
C2 B7 B3 B8 133.6(3)
C2 B7 B8 B12 98.5(3)
C2 B7 B8 B3 -40.1(2)
C2 B7 B8 B9 61.3(3)
C2 B7 B8 B4 -1.9(4)
C2 B3 B4 C1 -34.9(2)
C2 B3 B4 B5 -2.2(4)
C2 B3 B4 B9 61.2(4)
C2 B3 B4 B8 98.3(3)
C2 B3 B8 B12 2.2(4)
C2 B3 B8 B7 39.3(2)
C2 B3 B8 B9 -61.5(3)
C2 B3 B8 B4 -98.2(3)
C7 C8 C9 C4 0.2(5)
C8 C7 C6 C5 -2.3(5)
C5 C4 C9 C8 -2.3(5)
C6 C7 C8 C9 2.1(5)
C1 C2 B11 B6 39.3(2)
C1 C2 B11 B12 -63.0(3)
C1 C2 B11 B7 -103.2(3)
C1 C2 B11 B10 -0.6(3)
C1 C2 B6 B11 -137.9(3)
C1 C2 B6 B5 -35.7(2)
C1 C2 B6 B10 -98.1(3)
C1 C2 B7 B11 103.9(3)
C1 C2 B7 B12 63.6(3)
C1 C2 B7 B3 -38.9(3)
C1 C2 B7 B8 1.3(3)
C1 C2 B3 B7 138.0(3)
C1 C2 B3 B4 35.7(2)
C1 C2 B3 B8 97.9(3)
C1 B6 B5 B10 -133.6(3)
C1 B6 B5 B9 -96.5(3)
C1 B6 B5 B4 -32.7(3)
C1 B6 B10 B11 -97.9(3)
C1 B6 B10 B12 -60.3(3)
C1 B6 B10 B5 39.6(2)
C1 B6 B10 B9 3.0(3)
C1 B5 B10 B11 -2.1(4)
C1 B5 B10 B6 -40.1(2)
C1 B5 B10 B12 61.1(3)
C1 B5 B10 B9 98.8(3)
C1 B5 B9 B12 -61.2(4)
C1 B5 B9 B10 -99.1(3)
C1 B5 B9 B4 39.5(3)
C1 B5 B9 B8 1.5(4)
C1 B5 B4 B3 -33.0(3)
C1 B5 B4 B9 -134.1(3)
C1 B5 B4 B8 -95.9(3)
C1 B3 B4 B5 32.7(3)
C1 B3 B4 B9 96.1(3)
C1 B3 B4 B8 133.1(3)
C1 B3 B8 B12 60.5(3)
C1 B3 B8 B7 97.7(3)
C1 B3 B8 B9 -3.1(4)
C1 B3 B8 B4 -39.9(3)
C1 B4 B8 B12 -61.6(4)
C1 B4 B8 B7 1.8(4)
C1 B4 B8 B3 40.2(3)
C1 B4 B8 B9 -98.7(3)
C9 C4 C5 C6 2.1(5)
B11 C2 C1 B6 -39.8(2)
B11 C2 C1 B5 -0.7(4)
B11 C2 C1 B3 107.1(3)
B11 C2 C1 B4 67.5(3)
B11 C2 B6 C1 137.9(3)
B11 C2 B6 B5 102.2(3)
B11 C2 B6 B10 39.8(3)
B11 C2 B7 B12 -40.4(2)
B11 C2 B7 B3 -142.9(3)
B11 C2 B7 B8 -102.6(3)
B11 C2 B3 C1 -101.9(3)
B11 C2 B3 B7 36.1(3)
B11 C2 B3 B4 -66.1(3)
B11 C2 B3 B8 -4.0(4)
B11 B6 B5 C1 95.7(3)
B11 B6 B5 B10 -37.9(3)
B11 B6 B5 B9 -0.8(4)
B11 B6 B5 B4 63.0(3)
B11 B6 B10 B12 37.6(3)
B11 B6 B10 B5 137.4(3)
B11 B6 B10 B9 100.9(3)
B11 B12 B7 C2 39.5(2)
B11 B12 B7 B3 101.6(3)
B11 B12 B7 B8 138.4(3)
B11 B12 B10 B6 -37.8(3)
B11 B12 B10 B5 -100.7(3)
B11 B12 B10 B9 -138.4(3)
B11 B12 B9 B5 -0.6(4)
B11 B12 B9 B10 37.2(3)
B11 B12 B9 B4 -64.0(4)
B11 B12 B9 B8 -101.0(3)
B11 B12 B8 B7 -37.3(2)
B11 B12 B8 B3 0.2(4)
B11 B12 B8 B9 101.1(3)
B11 B12 B8 B4 64.1(3)
B11 B7 B3 C2 -32.9(2)
B11 B7 B3 C1 2.1(3)
B11 B7 B3 B4 62.8(3)
B11 B7 B3 B8 100.7(3)
B11 B7 B8 B12 37.3(2)
B11 B7 B8 B3 -101.3(3)
B11 B7 B8 B9 0.1(4)
B11 B7 B8 B4 -63.2(4)
B11 B10 B9 B12 -37.2(2)
B11 B10 B9 B5 100.3(3)
B11 B10 B9 B4 63.1(3)
B11 B10 B9 B8 -0.1(4)
B6 C2 C1 B5 39.1(3)
B6 C2 C1 B3 146.9(3)
B6 C2 C1 B4 107.3(3)
B6 C2 B11 B12 -102.3(3)
B6 C2 B11 B7 -142.4(3)
B6 C2 B11 B10 -39.9(2)
B6 C2 B7 B11 36.7(3)
B6 C2 B7 B12 -3.7(4)
B6 C2 B7 B3 -106.2(3)
B6 C2 B7 B8 -65.9(3)
B6 C2 B3 C1 -31.9(2)
B6 C2 B3 B7 106.1(3)
B6 C2 B3 B4 3.9(4)
B6 C2 B3 B8 66.0(3)
B6 C1 B5 B10 40.6(3)
B6 C1 B5 B9 103.3(3)
B6 C1 B5 B4 143.3(3)
B6 C1 B3 C2 32.2(2)
B6 C1 B3 B7 -3.6(4)
B6 C1 B3 B4 -106.1(3)
B6 C1 B3 B8 -65.4(3)
B6 C1 B4 B5 -35.7(3)
B6 C1 B4 B3 107.2(3)
B6 C1 B4 B9 4.2(4)
B6 C1 B4 B8 66.7(4)
B6 B11 B12 B7 -101.2(3)
B6 B11 B12 B10 37.5(3)
B6 B11 B12 B9 0.1(4)
B6 B11 B12 B8 -63.9(3)
B6 B11 B7 C2 -33.4(2)
B6 B11 B7 B12 100.4(3)
B6 B11 B7 B3 -0.1(3)
B6 B11 B7 B8 63.1(3)
B6 B11 B10 B12 -137.9(3)
B6 B11 B10 B5 -37.8(3)
B6 B11 B10 B9 -100.8(3)
B6 B5 B10 B11 38.1(3)
B6 B5 B10 B12 101.2(3)
B6 B5 B10 B9 139.0(3)
B6 B5 B9 B12 0.9(4)
B6 B5 B9 B10 -37.0(3)
B6 B5 B9 B4 101.6(3)
B6 B5 B9 B8 63.6(4)
B6 B5 B4 C1 32.9(2)
B6 B5 B4 B3 0.0(4)
B6 B5 B4 B9 -101.2(3)
B6 B5 B4 B8 -63.0(4)
B6 B10 B9 B12 -100.9(3)
B6 B10 B9 B5 36.6(3)
B6 B10 B9 B4 -0.6(4)
B6 B10 B9 B8 -63.9(3)
B12 B11 B6 C2 96.5(3)
B12 B11 B6 C1 61.2(3)
B12 B11 B6 B5 0.4(3)
B12 B11 B6 B10 -37.6(3)
B12 B11 B7 C2 -133.7(3)
B12 B11 B7 B3 -100.5(3)
B12 B11 B7 B8 -37.3(3)
B12 B11 B10 B6 137.9(3)
B12 B11 B10 B5 100.2(3)
B12 B11 B10 B9 37.1(3)
B12 B7 B3 C2 -96.6(3)
B12 B7 B3 C1 -61.6(3)
B12 B7 B3 B4 -0.9(4)
B12 B7 B3 B8 37.0(3)
B12 B7 B8 B3 -138.7(3)
B12 B7 B8 B9 -37.2(3)
B12 B7 B8 B4 -100.5(3)
B12 B10 B9 B5 137.5(3)
B12 B10 B9 B4 100.3(3)
B12 B10 B9 B8 37.0(3)
B12 B9 B4 C1 61.4(3)
B12 B9 B4 B5 100.5(3)
B12 B9 B4 B3 -0.2(4)
B12 B9 B4 B8 -36.9(3)
B12 B9 B8 B7 37.3(2)
B12 B9 B8 B3 101.4(3)
B12 B9 B8 B4 138.5(3)
B7 C2 C1 B6 -107.5(3)
B7 C2 C1 B5 -68.4(3)
B7 C2 C1 B3 39.4(3)
B7 C2 C1 B4 -0.2(4)
B7 C2 B11 B6 142.4(3)
B7 C2 B11 B12 40.1(2)
B7 C2 B11 B10 102.5(3)
B7 C2 B6 C1 101.3(3)
B7 C2 B6 B11 -36.6(3)
B7 C2 B6 B5 65.6(3)
B7 C2 B6 B10 3.3(4)
B7 C2 B3 C1 -138.0(3)
B7 C2 B3 B4 -102.2(3)
B7 C2 B3 B8 -40.1(3)
B7 B11 B6 C2 33.4(2)
B7 B11 B6 C1 -2.0(3)
B7 B11 B6 B5 -62.8(3)
B7 B11 B6 B10 -100.8(3)
B7 B11 B12 B10 138.6(3)
B7 B11 B12 B9 101.3(3)
B7 B11 B12 B8 37.2(3)
B7 B11 B10 B6 101.0(3)
B7 B11 B10 B12 -36.9(3)
B7 B11 B10 B5 63.2(3)
B7 B11 B10 B9 0.2(3)
B7 B12 B10 B11 37.1(3)
B7 B12 B10 B6 -0.7(4)
B7 B12 B10 B5 -63.6(3)
B7 B12 B10 B9 -101.3(3)
B7 B12 B9 B5 63.0(4)
B7 B12 B9 B10 100.9(3)
B7 B12 B9 B4 -0.4(4)
B7 B12 B9 B8 -37.4(3)
B7 B12 B8 B3 37.4(3)
B7 B12 B8 B9 138.3(3)
B7 B12 B8 B4 101.3(3)
B7 B3 B4 C1 -95.4(3)
B7 B3 B4 B5 -62.7(4)
B7 B3 B4 B9 0.7(4)
B7 B3 B4 B8 37.7(3)
B7 B3 B8 B12 -37.1(3)
B7 B3 B8 B9 -100.8(3)
B7 B3 B8 B4 -137.5(3)
B5 C1 B6 C2 -138.4(3)
B5 C1 B6 B11 -102.4(3)
B5 C1 B6 B10 -40.5(2)
B5 C1 B3 C2 101.9(3)
B5 C1 B3 B7 66.1(3)
B5 C1 B3 B4 -36.3(3)
B5 C1 B3 B8 4.4(4)
B5 C1 B4 B3 142.9(3)
B5 C1 B4 B9 39.9(3)
B5 C1 B4 B8 102.4(3)
B5 B6 B10 B11 -137.4(3)
B5 B6 B10 B12 -99.8(3)
B5 B6 B10 B9 -36.6(3)
B5 B10 B9 B12 -137.5(3)
B5 B10 B9 B4 -37.2(3)
B5 B10 B9 B8 -100.5(3)
B5 B9 B4 C1 -39.1(3)
B5 B9 B4 B3 -100.7(3)
B5 B9 B4 B8 -137.3(3)
B5 B9 B8 B12 -100.4(3)
B5 B9 B8 B7 -63.2(4)
B5 B9 B8 B3 1.0(4)
B5 B9 B8 B4 38.0(3)
B5 B4 B8 B12 -0.9(4)
B5 B4 B8 B7 62.6(4)
B5 B4 B8 B3 100.9(3)
B5 B4 B8 B9 -38.0(3)
B10 B11 B6 C2 134.2(3)
B10 B11 B6 C1 98.8(3)
B10 B11 B6 B5 38.0(3)
B10 B11 B12 B7 -138.6(3)
B10 B11 B12 B9 -37.3(3)
B10 B11 B12 B8 -101.4(3)
B10 B11 B7 C2 -96.6(3)
B10 B11 B7 B12 37.1(2)
B10 B11 B7 B3 -63.4(3)
B10 B11 B7 B8 -0.2(3)
B10 B6 B5 C1 133.6(3)
B10 B6 B5 B9 37.1(3)
B10 B6 B5 B4 100.9(3)
B10 B12 B7 C2 2.5(4)
B10 B12 B7 B11 -37.0(3)
B10 B12 B7 B3 64.6(3)
B10 B12 B7 B8 101.4(3)
B10 B12 B9 B5 -37.8(3)
B10 B12 B9 B4 -101.2(3)
B10 B12 B9 B8 -138.2(3)
B10 B12 B8 B7 -100.8(3)
B10 B12 B8 B3 -63.3(3)
B10 B12 B8 B9 37.6(3)
B10 B12 B8 B4 0.6(4)
B10 B5 B9 B12 37.8(3)
B10 B5 B9 B4 138.5(3)
B10 B5 B9 B8 100.6(3)
B10 B5 B4 C1 96.8(3)
B10 B5 B4 B3 63.8(4)
B10 B5 B4 B9 -37.4(3)
B10 B5 B4 B8 0.9(4)
B10 B9 B4 C1 -2.0(4)
B10 B9 B4 B5 37.1(3)
B10 B9 B4 B3 -63.6(4)
B10 B9 B4 B8 -100.2(3)
B10 B9 B8 B12 -37.2(3)
B10 B9 B8 B7 0.0(4)
B10 B9 B8 B3 64.2(4)
B10 B9 B8 B4 101.2(3)
B3 C2 C1 B6 -146.9(3)
B3 C2 C1 B5 -107.8(3)
B3 C2 C1 B4 -39.6(3)
B3 C2 B11 B6 106.4(3)
B3 C2 B11 B12 4.1(3)
B3 C2 B11 B7 -36.0(3)
B3 C2 B11 B10 66.5(3)
B3 C2 B6 C1 31.8(3)
B3 C2 B6 B11 -106.1(3)
B3 C2 B6 B5 -3.9(3)
B3 C2 B6 B10 -66.3(3)
B3 C2 B7 B11 142.9(3)
B3 C2 B7 B12 102.5(3)
B3 C2 B7 B8 40.2(3)
B3 C1 B6 C2 -32.4(3)
B3 C1 B6 B11 3.6(3)
B3 C1 B6 B5 106.0(3)
B3 C1 B6 B10 65.5(3)
B3 C1 B5 B6 -107.1(3)
B3 C1 B5 B10 -66.5(4)
B3 C1 B5 B9 -3.8(4)
B3 C1 B5 B4 36.2(3)
B3 C1 B4 B5 -142.9(3)
B3 C1 B4 B9 -103.0(3)
B3 C1 B4 B8 -40.5(3)
B3 B7 B8 B12 138.7(3)
B3 B7 B8 B9 101.4(3)
B3 B7 B8 B4 38.2(3)
B3 B4 B8 B12 -101.8(3)
B3 B4 B8 B7 -38.3(3)
B3 B4 B8 B9 -138.9(3)
B9 B12 B7 C2 -61.3(3)
B9 B12 B7 B11 -100.8(3)
B9 B12 B7 B3 0.8(4)
B9 B12 B7 B8 37.6(3)
B9 B12 B10 B11 138.4(3)
B9 B12 B10 B6 100.6(3)
B9 B12 B10 B5 37.7(3)
B9 B12 B8 B7 -138.3(3)
B9 B12 B8 B3 -100.9(3)
B9 B12 B8 B4 -37.0(3)
B9 B5 B10 B11 -100.9(3)
B9 B5 B10 B6 -139.0(3)
B9 B5 B10 B12 -37.7(3)
B9 B5 B4 C1 134.1(3)
B9 B5 B4 B3 101.2(3)
B9 B5 B4 B8 38.2(3)
B9 B4 B8 B12 37.1(3)
B9 B4 B8 B7 100.6(3)
B9 B4 B8 B3 138.9(3)
B4 C1 B6 C2 -102.5(3)
B4 C1 B6 B11 -66.5(3)
B4 C1 B6 B5 35.9(3)
B4 C1 B6 B10 -4.6(4)
B4 C1 B5 B6 -143.3(3)
B4 C1 B5 B10 -102.7(3)
B4 C1 B5 B9 -40.0(3)
B4 C1 B3 C2 138.3(3)
B4 C1 B3 B7 102.5(3)
B4 C1 B3 B8 40.7(3)
B4 B5 B10 B11 -63.7(3)
B4 B5 B10 B6 -101.8(3)
B4 B5 B10 B12 -0.5(4)
B4 B5 B10 B9 37.2(3)
B4 B5 B9 B12 -100.7(3)
B4 B5 B9 B10 -138.5(3)
B4 B5 B9 B8 -37.9(3)
B4 B3 B8 B12 100.4(3)
B4 B3 B8 B7 137.5(3)
B4 B3 B8 B9 36.8(3)
B4 B9 B8 B12 -138.5(3)
B4 B9 B8 B7 -101.2(3)
B4 B9 B8 B3 -37.0(3)
B8 B12 B7 C2 -98.9(3)
B8 B12 B7 B11 -138.4(3)
B8 B12 B7 B3 -36.8(3)
B8 B12 B10 B11 100.7(3)
B8 B12 B10 B6 62.9(4)
B8 B12 B10 B5 0.0(3)
B8 B12 B10 B9 -37.7(3)
B8 B12 B9 B5 100.4(3)
B8 B12 B9 B10 138.2(3)
B8 B12 B9 B4 37.0(3)
B8 B7 B3 C2 -133.6(3)
B8 B7 B3 C1 -98.6(3)
B8 B7 B3 B4 -37.9(3)
B8 B3 B4 C1 -133.1(3)
B8 B3 B4 B5 -100.4(3)
B8 B3 B4 B9 -37.0(3)
B8 B9 B4 C1 98.2(3)
B8 B9 B4 B5 137.3(3)
B8 B9 B4 B3 36.7(3)
